data_2242106
loop_
_publ_author_name
'Nur Adibah Binti Mohd Amin'
'Rusnah Syahila Duali Hussen'
'Lee, See Mun'
'Halcovitch, Nathan R.'
'Jotani, Mukesh M.'
'Tiekink, Edward R. T.'

_publ_section_title
;
 <i>trans</i>-Dichloridobis(dimethyl
 sulfoxide-\k<i>O</i>)bis(4-fluorobenzyl-\k<i>C</i>^1^)tin(IV): crystal
 structure and Hirshfeld surface analysis
;
_journal_coeditor_code WM5381
_journal_issue 5
_journal_name_full 'Acta Crystallographica, Section E'
_journal_page_first 667
_journal_page_last 672
_journal_paper_doi 10.1107/S2056989017005072
_journal_volume 73
_journal_year 2017
_chemical_formula_iupac '[Sn (C7 H6 F)2 Cl2 (C2 H6 O S)2]'
_chemical_formula_moiety 'C18 H24 Cl2 F2 O2 S2 Sn'
_chemical_formula_sum 'C18 H24 Cl2 F2 O2 S2 Sn'
_chemical_formula_weight 564.08
_chemical_name_systematic
;
<i>trans</i>-Dichloridobis(dimethyl
sulfoxide-\k<i>O</i>)bis(4-fluorobenzyl-\k<i>C</i>^1^)tin(IV)
;
_space_group_crystal_system monoclinic
_space_group_IT_number 14
_space_group_name_Hall '-P 2ybc'
_space_group_name_H-M_alt 'P 1 21/c 1'
_symmetry_space_group_name_Hall '-P 2ybc'
_symmetry_space_group_name_H-M 'P 1 21/c 1'
_atom_sites_solution_hydrogens geom
_audit_creation_method SHELXL-2014/7
_cell_angle_alpha 90
_cell_angle_beta 110.391(2)
_cell_angle_gamma 90
_cell_formula_units_Z 2
_cell_length_a 8.23630(10)
_cell_length_b 12.7020(2)
_cell_length_c 11.40380(10)
_cell_measurement_reflns_used 6127
_cell_measurement_temperature 100(2)
_cell_measurement_theta_max 76.3310
_cell_measurement_theta_min 5.3810
_cell_volume 1118.28(3)
_computing_cell_refinement
;
CrysAlis PRO (Rigaku Oxford Diffraction, 2015)
;
_computing_data_collection
;
CrysAlis PRO (Rigaku Oxford Diffraction, 2015)
;
_computing_data_reduction
;
CrysAlis PRO (Rigaku Oxford Diffraction, 2015)
;
_computing_molecular_graphics
;
ORTEP-3 for Windows (Farrugia, 2012) and
DIAMOND (Brandenburg, 2006)
;
_computing_publication_material
;
publCIF (Westrip, 2010)
;
_computing_structure_refinement
;
SHELXL2014 (Sheldrick, 2015)
;
_computing_structure_solution
;
SHELXS (Sheldrick, 2008)
;
_diffrn_ambient_temperature 100
_diffrn_measured_fraction_theta_full 0.998
_diffrn_measured_fraction_theta_max 0.974
_diffrn_measurement_device 'four-circle diffractometer'
_diffrn_measurement_device_type 'Agilent SuperNova, Dual, Cu at zero, AtlasS2'
_diffrn_measurement_method '\w scans'
_diffrn_radiation_monochromator mirror
_diffrn_radiation_type CuK\a
_diffrn_radiation_wavelength 1.54184
_diffrn_reflns_av_R_equivalents 0.0204
_diffrn_reflns_limit_h_max 9
_diffrn_reflns_limit_h_min -10
_diffrn_reflns_limit_k_max 15
_diffrn_reflns_limit_k_min -15
_diffrn_reflns_limit_l_max 14
_diffrn_reflns_limit_l_min -14
_diffrn_reflns_number 7792
_diffrn_reflns_theta_full 67.684
_diffrn_reflns_theta_max 76.515
_diffrn_reflns_theta_min 5.409
_diffrn_standards_decay_% 0
_diffrn_standards_interval_count 0
_diffrn_standards_number 0
_exptl_absorpt_coefficient_mu 13.281
_exptl_absorpt_correction_T_max 1.00000
_exptl_absorpt_correction_T_min 0.63569
_exptl_absorpt_correction_type multi-scan
_exptl_absorpt_process_details
;
(CrysAlis PRO; Rigaku Oxford Diffraction, 2015)
;
_exptl_crystal_colour colourless
_exptl_crystal_density_diffrn 1.675
_exptl_crystal_description prism
_exptl_crystal_F_000 564
_exptl_crystal_size_max 0.235
_exptl_crystal_size_mid 0.117
_exptl_crystal_size_min 0.104
_refine_diff_density_max 0.348
_refine_diff_density_min -0.758
_refine_ls_extinction_coef .
_refine_ls_extinction_method none
_refine_ls_goodness_of_fit_ref 1.078
_refine_ls_hydrogen_treatment constr
_refine_ls_matrix_type full
_refine_ls_number_parameters 126
_refine_ls_number_reflns 2292
_refine_ls_number_restraints 0
_refine_ls_restrained_S_all 1.078
_refine_ls_R_factor_all 0.0182
_refine_ls_R_factor_gt 0.0176
_refine_ls_shift/su_max 0.000
_refine_ls_shift/su_mean 0.000
_refine_ls_structure_factor_coef Fsqd
_refine_ls_weighting_details 'w=1/[\s^2^(Fo^2^)+(0.0233P)^2^+0.7527P] where P=(Fo^2^+2Fc^2^)/3'
_refine_ls_weighting_scheme calc
_refine_ls_wR_factor_gt 0.0458
_refine_ls_wR_factor_ref 0.0462
_reflns_number_gt 2228
_reflns_number_total 2292
_reflns_threshold_expression 'I > 2\s(I)'
_cod_data_source_file wm5381.cif
_cod_data_source_block I
_cod_database_code 2242106
_shelx_space_group_comment
;
The symmetry employed for this shelxl refinement is uniquely defined
by the following loop, which should always be used as a source of
symmetry information in preference to the above space-group names.
They are only intended as comments.
;
_shelx_estimated_absorpt_t_min 0.146
_shelx_estimated_absorpt_t_max 0.339

loop_
_space_group_symop_operation_xyz
'x, y, z'
'-x, y+1/2, -z+1/2'
'-x, -y, -z'
'x, -y-1/2, z-1/2'

loop_
_atom_site_type_symbol
_atom_site_label
_atom_site_fract_x
_atom_site_fract_y
_atom_site_fract_z
_atom_site_U_iso_or_equiv
_atom_site_adp_type
_atom_site_calc_flag
_atom_site_occupancy
_atom_site_disorder_assembly
_atom_site_disorder_group
Sn Sn 0.5000 0.5000 0.5000 0.00673(6) Uani d 1 . .
Cl Cl1 0.44665(6) 0.48762(3) 0.26545(4) 0.01508(10) Uani d 1 . .
S S1 0.55778(5) 0.24628(3) 0.43015(3) 0.00881(9) Uani d 1 . .
F F1 0.06456(15) 0.03219(9) 0.34347(11) 0.0248(2) Uani d 1 . .
O O1 0.60349(15) 0.33583(9) 0.52752(10) 0.0106(2) Uani d 1 . .
C C1 0.2332(2) 0.45714(13) 0.46551(16) 0.0130(3) Uani d 1 . .
H H1A 0.2054 0.4746 0.5410 0.016 Uiso calc 1 . .
H H1B 0.1583 0.5013 0.3962 0.016 Uiso calc 1 . .
C C2 0.1878(2) 0.34437(13) 0.43339(15) 0.0098(3) Uani d 1 . .
C C3 0.1093(2) 0.31260(13) 0.30871(15) 0.0111(3) Uani d 1 . .
H H3 0.0838 0.3637 0.2440 0.013 Uiso calc 1 . .
C C4 0.0679(2) 0.20772(14) 0.27783(15) 0.0134(3) Uani d 1 . .
H H4 0.0147 0.1868 0.1930 0.016 Uiso calc 1 . .
C C5 0.1058(2) 0.13487(13) 0.37280(16) 0.0140(3) Uani d 1 . .
C C6 0.1822(2) 0.16192(14) 0.49747(16) 0.0144(3) Uani d 1 . .
H H6 0.2062 0.1101 0.5613 0.017 Uiso calc 1 . .
C C7 0.2229(2) 0.26727(14) 0.52668(15) 0.0121(3) Uani d 1 . .
H H7 0.2758 0.2873 0.6118 0.014 Uiso calc 1 . .
C C8 0.6371(2) 0.13286(13) 0.52466(15) 0.0154(3) Uani d 1 . .
H H8A 0.7576 0.1447 0.5786 0.023 Uiso calc 1 . .
H H8B 0.6312 0.0718 0.4708 0.023 Uiso calc 1 . .
H H8C 0.5662 0.1197 0.5766 0.023 Uiso calc 1 . .
C C9 0.7181(2) 0.25482(14) 0.35875(16) 0.0159(3) Uani d 1 . .
H H9A 0.7035 0.3209 0.3118 0.024 Uiso calc 1 . .
H H9B 0.7055 0.1952 0.3017 0.024 Uiso calc 1 . .
H H9C 0.8335 0.2530 0.4235 0.024 Uiso calc 1 . .

loop_
_atom_site_aniso_label
_atom_site_aniso_U_11
_atom_site_aniso_U_22
_atom_site_aniso_U_33
_atom_site_aniso_U_12
_atom_site_aniso_U_13
_atom_site_aniso_U_23
Sn 0.00785(9) 0.00543(9) 0.00565(8) 0.00005(4) 0.00078(6) -0.00080(4)
Cl1 0.0208(2) 0.0153(2) 0.00719(18) 0.00143(14) 0.00249(16) 0.00013(13)
S1 0.00860(18) 0.00802(18) 0.00877(16) 0.00079(13) 0.00171(14) -0.00157(13)
F1 0.0250(6) 0.0089(5) 0.0328(6) -0.0026(4) 0.0006(5) -0.0014(5)
O1 0.0135(6) 0.0067(5) 0.0095(5) 0.0016(4) 0.0012(4) -0.0021(4)
C1 0.0082(7) 0.0131(9) 0.0172(8) -0.0007(6) 0.0039(6) -0.0030(6)
C2 0.0059(7) 0.0112(8) 0.0122(7) 0.0000(6) 0.0032(6) -0.0012(6)
C3 0.0087(7) 0.0129(8) 0.0105(7) 0.0005(6) 0.0018(6) 0.0023(6)
C4 0.0115(8) 0.0152(9) 0.0117(7) -0.0004(6) 0.0020(6) -0.0028(6)
C5 0.0110(8) 0.0078(8) 0.0211(8) -0.0014(6) 0.0030(6) -0.0018(6)
C6 0.0117(8) 0.0151(8) 0.0152(8) 0.0015(6) 0.0032(6) 0.0065(6)
C7 0.0089(8) 0.0176(8) 0.0090(7) -0.0006(6) 0.0022(6) 0.0000(6)
C8 0.0228(9) 0.0080(8) 0.0141(8) 0.0027(6) 0.0049(7) 0.0002(6)
C9 0.0166(9) 0.0175(9) 0.0167(8) 0.0005(6) 0.0097(7) -0.0019(6)

loop_
_atom_type_symbol
_atom_type_description
_atom_type_scat_dispersion_real
_atom_type_scat_dispersion_imag
_atom_type_scat_source
C C 0.0181 0.0091 'International Tables Vol C Tables 4.2.6.8 and 6.1.1.4'
H H 0.0000 0.0000 'International Tables Vol C Tables 4.2.6.8 and 6.1.1.4'
Cl Cl 0.3639 0.7018 'International Tables Vol C Tables 4.2.6.8 and 6.1.1.4'
F F 0.0727 0.0534 'International Tables Vol C Tables 4.2.6.8 and 6.1.1.4'
O O 0.0492 0.0322 'International Tables Vol C Tables 4.2.6.8 and 6.1.1.4'
S S 0.3331 0.5567 'International Tables Vol C Tables 4.2.6.8 and 6.1.1.4'
Sn Sn 0.0259 5.4591 'International Tables Vol C Tables 4.2.6.8 and 6.1.1.4'

loop_
_geom_angle_atom_site_label_1
_geom_angle_atom_site_label_2
_geom_angle_atom_site_label_3
_geom_angle_site_symmetry_1
_geom_angle_site_symmetry_3
_geom_angle
_geom_angle_publ_flag
C1 Sn C1 . 3_666 180.0 ?
C1 Sn O1 . . 95.99(5) y
C1 Sn Cl1 . . 90.05(5) y
C1 Sn Cl1 . 3_666 89.95(5) ?
C1 Sn O1 . 3_666 84.01(5) y
C1 Sn Cl1 . 3_666 89.95(5) y
O1 Sn Cl1 . . 90.44(3) y
O1 Sn Cl1 . 3_666 89.56(3) y
C1 Sn O1 3_666 . 84.01(5) ?
C1 Sn O1 3_666 3_666 95.99(5) ?
O1 Sn O1 . 3_666 180.0 ?
C1 Sn Cl1 3_666 3_666 90.05(5) ?
O1 Sn Cl1 3_666 3_666 90.44(3) ?
O1 Sn Cl1 3_666 . 89.56(3) ?
Cl1 Sn Cl1 3_666 . 180.000(18) ?
O1 S1 C9 . . 104.51(8) ?
O1 S1 C8 . . 102.41(7) ?
C9 S1 C8 . . 98.73(8) ?
S1 O1 Sn . . 127.03(6) ?
C2 C1 Sn . . 115.97(11) ?
C2 C1 H1A . . 108.3 ?
Sn C1 H1A . . 108.3 ?
C2 C1 H1B . . 108.3 ?
Sn C1 H1B . . 108.3 ?
H1A C1 H1B . . 107.4 ?
C7 C2 C3 . . 118.03(15) ?
C7 C2 C1 . . 121.12(14) ?
C3 C2 C1 . . 120.85(15) ?
C4 C3 C2 . . 121.27(15) ?
C4 C3 H3 . . 119.4 ?
C2 C3 H3 . . 119.4 ?
C5 C4 C3 . . 118.50(15) ?
C5 C4 H4 . . 120.8 ?
C3 C4 H4 . . 120.8 ?
F1 C5 C4 . . 118.88(15) ?
F1 C5 C6 . . 118.46(15) ?
C4 C5 C6 . . 122.66(16) ?
C5 C6 C7 . . 118.07(15) ?
C5 C6 H6 . . 121.0 ?
C7 C6 H6 . . 121.0 ?
C6 C7 C2 . . 121.47(15) ?
C6 C7 H7 . . 119.3 ?
C2 C7 H7 . . 119.3 ?
S1 C8 H8A . . 109.5 ?
S1 C8 H8B . . 109.5 ?
H8A C8 H8B . . 109.5 ?
S1 C8 H8C . . 109.5 ?
H8A C8 H8C . . 109.5 ?
H8B C8 H8C . . 109.5 ?
S1 C9 H9A . . 109.5 ?
S1 C9 H9B . . 109.5 ?
H9A C9 H9B . . 109.5 ?
S1 C9 H9C . . 109.5 ?
H9A C9 H9C . . 109.5 ?
H9B C9 H9C . . 109.5 ?

loop_
_geom_bond_atom_site_label_1
_geom_bond_atom_site_label_2
_geom_bond_site_symmetry_2
_geom_bond_distance
_geom_bond_publ_flag
Sn C1 . 2.1628(16) y
Sn C1 3_666 2.1628(16) ?
Sn O1 . 2.2332(11) y
Sn O1 3_666 2.2332(11) ?
Sn Cl1 3_666 2.5599(4) ?
Sn Cl1 . 2.5599(4) y
S1 O1 . 1.5417(11) ?
S1 C9 . 1.7796(17) ?
S1 C8 . 1.7815(17) ?
F1 C5 . 1.360(2) ?
C1 C2 . 1.494(2) ?
C1 H1A . 0.9900 ?
C1 H1B . 0.9900 ?
C2 C7 . 1.400(2) ?
C2 C3 . 1.401(2) ?
C3 C4 . 1.390(2) ?
C3 H3 . 0.9500 ?
C4 C5 . 1.375(2) ?
C4 H4 . 0.9500 ?
C5 C6 . 1.383(2) ?
C6 C7 . 1.392(2) ?
C6 H6 . 0.9500 ?
C7 H7 . 0.9500 ?
C8 H8A . 0.9800 ?
C8 H8B . 0.9800 ?
C8 H8C . 0.9800 ?
C9 H9A . 0.9800 ?
C9 H9B . 0.9800 ?
C9 H9C . 0.9800 ?

loop_
_geom_hbond_atom_site_label_D
_geom_hbond_atom_site_label_H
_geom_hbond_atom_site_label_A
_geom_hbond_site_symmetry_A
_geom_hbond_distance_DH
_geom_hbond_distance_HA
_geom_hbond_distance_DA
_geom_hbond_angle_DHA
C3 H3 F1 2_555 0.95 2.49 3.333(2) 147
C6 H6 Cl1 4_555 0.95 2.77 3.6129(18) 148
C8 H8B Cl1 2_645 0.98 2.76 3.6379(17) 150
C9 H9C Cg1 1_655 0.98 2.67 3.3887(19) 130

loop_
_geom_torsion_atom_site_label_1
_geom_torsion_atom_site_label_2
_geom_torsion_atom_site_label_3
_geom_torsion_atom_site_label_4
_geom_torsion_site_symmetry_1
_geom_torsion_site_symmetry_2
_geom_torsion_site_symmetry_3
_geom_torsion_site_symmetry_4
_geom_torsion
C9 S1 O1 Sn . . . . 92.64(10)
C8 S1 O1 Sn . . . . -164.80(9)
Sn C1 C2 C7 . . . . 81.29(17)
Sn C1 C2 C3 . . . . -98.42(16)
C7 C2 C3 C4 . . . . -0.3(2)
C1 C2 C3 C4 . . . . 179.42(15)
C2 C3 C4 C5 . . . . 0.0(2)
C3 C4 C5 F1 . . . . 179.52(15)
C3 C4 C5 C6 . . . . 0.4(3)
F1 C5 C6 C7 . . . . -179.60(15)
C4 C5 C6 C7 . . . . -0.5(3)
C5 C6 C7 C2 . . . . 0.1(3)
C3 C2 C7 C6 . . . . 0.2(2)
C1 C2 C7 C6 . . . . -179.50(15)
